data_1576301
loop_
_publ_author_name
'Juarez, Gabriel J.'
'Mason, Harris E.'
'Mangel, Daniel N.'
'Tondreau, Aaron M.'
'Sessler, Jonathan L.'

_publ_section_title
;
 Multiple oxidation states of uranium stabilized by an O,N,O-ligand
;
_journal_name_full 'Chemical Science'
_journal_paper_doi 10.1039/D5SC04158A
_journal_year 2025
_chemical_formula_moiety 'C60 H42 N9 O13 U3, C6 H15 N, C6 H16 N'
_chemical_formula_sum 'C72 H73 N11 O13 U3'
_chemical_formula_weight 2014.50
_space_group_crystal_system monoclinic
_space_group_IT_number 14
_space_group_name_Hall '-P 2ybc'
_space_group_name_H-M_alt 'P 1 21/c 1'
_atom_sites_solution_hydrogens geom
_audit_creation_date 2025-04-22
_audit_creation_method
;
Olex2 1.5
(compiled 2025.04.05 svn.rf049d14d for OlexSys, GUI svn.r7221)
;
_audit_update_record
;
2025-04-22 deposited with the CCDC.	2025-11-12 downloaded from the CCDC.
;
_cell_angle_alpha 90
_cell_angle_beta 91.5440(10)
_cell_angle_gamma 90
_cell_formula_units_Z 4
_cell_length_a 16.4420(6)
_cell_length_b 17.7005(6)
_cell_length_c 26.7887(9)
_cell_measurement_reflns_used 9992
_cell_measurement_temperature 100.00
_cell_measurement_theta_max 28.40
_cell_measurement_theta_min 2.25
_cell_volume 7793.5(5)
_computing_molecular_graphics 'Olex2 1.5 (Dolomanov et al., 2009)'
_computing_publication_material 'Olex2 1.5 (Dolomanov et al., 2009)'
_computing_structure_refinement 'SHELXL 2019/3 (Sheldrick, 2015)'
_computing_structure_solution 'SHELXT 2018/2 (Sheldrick, 2018)'
_diffrn_ambient_temperature 100.00
_diffrn_measured_fraction_theta_full 0.997
_diffrn_measured_fraction_theta_max 0.995
_diffrn_measurement_device_type 'Bruker APEX-II CCD'
_diffrn_measurement_method '\f and \w scans'
_diffrn_radiation_type MoK\a
_diffrn_radiation_wavelength 0.71073
_diffrn_reflns_av_R_equivalents 0.0894
_diffrn_reflns_av_unetI/netI 0.1026
_diffrn_reflns_Laue_measured_fraction_full 0.997
_diffrn_reflns_Laue_measured_fraction_max 0.995
_diffrn_reflns_limit_h_max 20
_diffrn_reflns_limit_h_min -22
_diffrn_reflns_limit_k_max 23
_diffrn_reflns_limit_k_min -23
_diffrn_reflns_limit_l_max 35
_diffrn_reflns_limit_l_min -34
_diffrn_reflns_number 64779
_diffrn_reflns_point_group_measured_fraction_full 0.997
_diffrn_reflns_point_group_measured_fraction_max 0.995
_diffrn_reflns_theta_full 25.242
_diffrn_reflns_theta_max 28.498
_diffrn_reflns_theta_min 1.907
_diffrn_standards_number 0
_exptl_absorpt_coefficient_mu 6.283
_exptl_absorpt_correction_type none
_exptl_crystal_colour 'clear dark orange'
_exptl_crystal_colour_lustre clear
_exptl_crystal_colour_modifier dark
_exptl_crystal_colour_primary orange
_exptl_crystal_density_diffrn 1.717
_exptl_crystal_description plate
_exptl_crystal_F_000 3848
_exptl_crystal_size_max 0.25
_exptl_crystal_size_mid 0.2
_exptl_crystal_size_min 0.2
_refine_diff_density_max 2.911
_refine_diff_density_min -2.650
_refine_diff_density_rms 0.206
_refine_ls_extinction_method none
_refine_ls_goodness_of_fit_ref 1.023
_refine_ls_hydrogen_treatment constr
_refine_ls_matrix_type full
_refine_ls_number_parameters 898
_refine_ls_number_reflns 19664
_refine_ls_number_restraints 0
_refine_ls_restrained_S_all 1.023
_refine_ls_R_factor_all 0.0987
_refine_ls_R_factor_gt 0.0525
_refine_ls_shift/su_max 0.001
_refine_ls_shift/su_mean 0.000
_refine_ls_structure_factor_coef Fsqd
_refine_ls_weighting_details 'w=1/[\s^2^(Fo^2^)+(0.0466P)^2^] where P=(Fo^2^+2Fc^2^)/3'
_refine_ls_weighting_scheme calc
_refine_ls_wR_factor_gt 0.1027
_refine_ls_wR_factor_ref 0.1149
_reflns_Friedel_coverage 0.000
_reflns_number_gt 12714
_reflns_number_total 19664
_reflns_threshold_expression 'I > 2\s(I)'
_cod_data_source_file d5sc04158a2.cif
_cod_data_source_block peetwooneoncee_a
_cod_database_code 1576301
_shelx_shelxl_version_number 2019/3
_shelx_space_group_comment
;
The symmetry employed for this shelxl refinement is uniquely defined
by the following loop, which should always be used as a source of
symmetry information in preference to the above space-group names.
They are only intended as comments.
;
_shelx_estimated_absorpt_t_max 0.366
_shelx_estimated_absorpt_t_min 0.303
_olex2_refinement_description
;
1. Fixed Uiso
 At 1.2 times of:
  All C(H) groups, All C(H,H) groups, All N(H) groups
 At 1.5 times of:
  All C(H,H,H) groups
2.a Ternary CH refined with riding coordinates:
 N00N(H00N)
2.b Secondary CH2 refined with riding coordinates:
 C010(H01B,H01E), C017(H01G,H01J), C01U(H01W,H01), C023(H02X,H02Y), C026(H02,
 HB), C02F(H02S,H02T)
2.c Aromatic/amide H refined with riding coordinates:
 N00K(H00K), C4(H4), N00U(H00U), N00X(H00X), C00Z(H00Z), C012(H012),
 C019(H019), C01A(H01A), C01C(H01C), C01D(H01D), C01F(H01F), C01H(H01H),
 C01I(H01I), C01K(H01K), C01M(H01M), C01P(H01P), C01Q(H01Q), C01S(H01S),
 C01T(H01T), C01X(H01X), C01Y(H01Y), C01Z(H01Z), C020(H020), C022(H022),
 C024(H024), C028(H028), C029(H029), C02A(H02A), C02B(H02B), C02D(H02D),
 C02E(H02E), C02G(H02G), C02H(H02H), C02I(H02I), C02J(H02J), C02L(H02L),
 C02M(H02M), C02N(H02N), C02O(H02O), C02P(H02P), C02Q(H02Q), C02R(H02R)
2.d Idealised Me refined as rotating group:
 C01E(H01R,H01U,H01V), C01G(H01L,H01N,H01O), C025(H02Z,H,HA), C027(H1,HC,HD),
 C02C(H02C,H02F,H02K), C02K(H02U,H02V,H02W)
;
_smtbx_masks_void_probe_radius 1.2
_smtbx_masks_void_truncation_radius 1.2
_olex2_submission_special_instructions 'No special instructions were received'

loop_
_space_group_symop_operation_xyz
'x, y, z'
'-x, y+1/2, -z+1/2'
'-x, -y, -z'
'x, -y-1/2, z-1/2'

loop_
_atom_site_label
_atom_site_type_symbol
_atom_site_fract_x
_atom_site_fract_y
_atom_site_fract_z
_atom_site_U_iso_or_equiv
_atom_site_adp_type
_atom_site_occupancy
_atom_site_site_symmetry_order
_atom_site_calc_flag
_atom_site_refinement_flags_posn
_atom_site_refinement_flags_adp
_atom_site_refinement_flags_occupancy
_atom_site_disorder_assembly
_atom_site_disorder_group
U001 U 0.45199(2) 0.36238(2) 0.41149(2) 0.02076(7) Uani 1 1 d . . . . .
U002 U 0.43769(2) 0.47716(2) 0.29312(2) 0.02163(7) Uani 1 1 d . . . . .
U003 U 0.25031(2) 0.38331(2) 0.34175(2) 0.02525(8) Uani 1 1 d . . . . .
O004 O 0.4384(3) 0.3832(3) 0.26924(18) 0.0255(12) Uani 1 1 d . . . . .
O1 O 0.3740(3) 0.4333(3) 0.36111(17) 0.0223(11) Uani 1 1 d . . . . .
O006 O 0.4653(3) 0.2985(3) 0.36114(17) 0.0260(12) Uani 1 1 d . . . . .
O2 O 0.2908(3) 0.4774(3) 0.27910(18) 0.0265(12) Uani 1 1 d . . . . .
O008 O 0.4424(3) 0.5741(3) 0.31383(17) 0.0242(12) Uani 1 1 d . . . . .
O009 O 0.2996(3) 0.3104(3) 0.30869(18) 0.0265(12) Uani 1 1 d . . . . .
O00A O 0.5369(3) 0.4453(3) 0.36093(18) 0.0244(12) Uani 1 1 d . . . . .
O00B O 0.4425(3) 0.4221(3) 0.46536(18) 0.0289(13) Uani 1 1 d . . . . .
O00C O 0.3102(3) 0.3247(3) 0.41734(17) 0.0219(11) Uani 1 1 d . . . . .
O00D O 0.1958(3) 0.4548(3) 0.3737(2) 0.0331(13) Uani 1 1 d . . . . .
O00E O 0.4371(3) 0.5110(3) 0.21303(18) 0.0298(13) Uani 1 1 d . . . . .
O00F O 0.5752(3) 0.3247(3) 0.44719(18) 0.0271(12) Uani 1 1 d . . . . .
O00G O 0.1478(3) 0.2990(3) 0.3512(2) 0.0387(15) Uani 1 1 d . . . . .
N00H N 0.4307(4) 0.2215(3) 0.2600(2) 0.0303(15) Uani 1 1 d . . . . .
N3 N 0.4398(4) 0.2320(3) 0.4519(2) 0.0248(14) Uani 1 1 d . . . . .
N4 N 0.5807(4) 0.4759(3) 0.2594(2) 0.0262(15) Uani 1 1 d . . . . .
N00K N 0.4689(4) 0.1083(4) 0.4475(2) 0.0300(16) Uani 1 1 d . . . . .
H00K H 0.494997 0.065452 0.443152 0.036 Uiso 1 1 calc R U . . .
N00L N 0.3894(4) 0.1182(3) 0.4608(2) 0.0244(14) Uani 1 1 d . . . . .
N00M N 0.1582(4) 0.3779(4) 0.2644(2) 0.0305(16) Uani 1 1 d . . . . .
N00N N 0.3686(5) 0.6395(4) 0.4562(3) 0.046(2) Uani 1 1 d . . . . .
H00N H 0.383675 0.647657 0.492251 0.055 Uiso 1 1 calc R U . . .
C2 C 0.2401(5) 0.5292(4) 0.2579(3) 0.0294(18) Uani 1 1 d . . . . .
N00P N 0.7077(4) 0.4406(4) 0.2561(3) 0.0332(17) Uani 1 1 d . . . . .
C4 C 0.6190(5) 0.5113(4) 0.4213(3) 0.0310(19) Uani 1 1 d . . . . .
H4 H 0.581975 0.499606 0.446799 0.037 Uiso 1 1 calc R U . . .
C00R C 0.6040(5) 0.4844(4) 0.3727(3) 0.0295(19) Uani 1 1 d . . . . .
C00S C 0.5973(5) 0.4484(4) 0.2126(3) 0.0272(18) Uani 1 1 d . . . . .
C1 C 0.2705(4) 0.2951(4) 0.4560(3) 0.0234(16) Uani 1 1 d . . . . .
N00U N 0.1043(4) 0.3175(4) 0.1984(3) 0.0425(19) Uani 1 1 d . . . . .
H00U H 0.082877 0.282151 0.179090 0.051 Uiso 1 1 calc R U . . .
C3 C 0.6630(5) 0.4991(4) 0.3360(3) 0.0266(17) Uani 1 1 d . . . . .
N2 N 0.1183(4) 0.3907(4) 0.1865(3) 0.0385(18) Uani 1 1 d . . . . .
N00X N 0.6749(4) 0.4248(4) 0.2099(2) 0.0360(17) Uani 1 1 d . . . . .
H00X H 0.698871 0.404004 0.184324 0.043 Uiso 1 1 calc R U . . .
C00Y C 0.6508(5) 0.4705(4) 0.2855(3) 0.0294(18) Uani 1 1 d . . . . .
C00Z C 0.1996(5) 0.3293(4) 0.4732(3) 0.0303(19) Uani 1 1 d . . . . .
H00Z H 0.179923 0.373909 0.457243 0.036 Uiso 1 1 calc R U . . .
C010 C 0.4456(6) 0.6199(5) 0.4309(3) 0.045(2) Uani 1 1 d . . . . .
H01B H 0.431708 0.601850 0.396771 0.054 Uiso 1 1 calc R U . . .
H01E H 0.472035 0.577522 0.449239 0.054 Uiso 1 1 calc R U . . .
C011 C 0.3726(5) 0.1933(4) 0.4642(3) 0.0249(17) Uani 1 1 d . . . . .
C012 C 0.2583(5) 0.6064(4) 0.2609(3) 0.0323(19) Uani 1 1 d . . . . .
H012 H 0.307100 0.621928 0.277726 0.039 Uiso 1 1 calc R U . . .
C013 C 0.1516(5) 0.4264(5) 0.2276(3) 0.034(2) Uani 1 1 d . . . . .
C014 C 0.1334(5) 0.2373(5) 0.3237(4) 0.042(2) Uani 1 1 d . . . . .
C015 C 0.4973(5) 0.1779(4) 0.4429(3) 0.0238(17) Uani 1 1 d . . . . .
C016 C 0.1699(5) 0.5057(5) 0.2310(3) 0.0321(19) Uani 1 1 d . . . . .
C017 C 0.3119(6) 0.5732(5) 0.4546(4) 0.053(3) Uani 1 1 d . . . . .
H01G H 0.298817 0.560944 0.419215 0.063 Uiso 1 1 calc R U . . .
H01J H 0.340337 0.529062 0.469527 0.063 Uiso 1 1 calc R U . . .
C018 C 0.4591(5) 0.4685(4) 0.1747(3) 0.0299(19) Uani 1 1 d . . . . .
C019 C 0.7312(5) 0.5441(5) 0.3473(3) 0.040(2) Uani 1 1 d . . . . .
H019 H 0.769098 0.555601 0.322277 0.048 Uiso 1 1 calc R U . . .
C01A C 0.3604(5) -0.0121(4) 0.4851(3) 0.0310(19) Uani 1 1 d . . . . .
H01A H 0.409883 -0.013446 0.504159 0.037 Uiso 1 1 calc R U . . .
C01B C 0.5386(5) 0.4397(4) 0.1714(3) 0.0316(19) Uani 1 1 d . . . . .
C01C C 0.1581(5) 0.3000(5) 0.5124(3) 0.036(2) Uani 1 1 d . . . . .
H01C H 0.111569 0.325636 0.524123 0.044 Uiso 1 1 calc R U . . .
C01D C 0.6866(6) 0.5543(5) 0.4325(4) 0.044(2) Uani 1 1 d . . . . .
H01D H 0.695333 0.572243 0.465632 0.053 Uiso 1 1 calc R U . . .
C01E C 0.3729(6) 0.1372(4) 0.3261(3) 0.038(2) Uani 1 1 d . . . . .
H01R H 0.327284 0.122221 0.303953 0.057 Uiso 1 1 calc R U . . .
H01U H 0.356718 0.180415 0.346441 0.057 Uiso 1 1 calc R U . . .
H01V H 0.388003 0.094812 0.348002 0.057 Uiso 1 1 calc R U . . .
C01F C 0.4283(6) 0.4117(5) 0.0946(3) 0.040(2) Uani 1 1 d . . . . .
H01F H 0.389219 0.399723 0.069064 0.049 Uiso 1 1 calc R U . . .
C01G C 0.5070(6) 0.6848(5) 0.4273(3) 0.047(3) Uani 1 1 d . . . . .
H01L H 0.484754 0.723894 0.404888 0.070 Uiso 1 1 calc R U . . .
H01N H 0.557960 0.665516 0.414069 0.070 Uiso 1 1 calc R U . . .
H01O H 0.517382 0.706386 0.460511 0.070 Uiso 1 1 calc R U . . .
C01H C 0.2523(5) 0.1985(5) 0.5181(3) 0.038(2) Uani 1 1 d . . . . .
H01H H 0.269825 0.152678 0.533387 0.046 Uiso 1 1 calc R U . . .
C01I C 0.2383(6) -0.0731(5) 0.4534(3) 0.040(2) Uani 1 1 d . . . . .
H01I H 0.204134 -0.116384 0.451531 0.048 Uiso 1 1 calc R U . . .
C01J C 0.6130(5) 0.2652(4) 0.4272(3) 0.0236(17) Uani 1 1 d . . . . .
C01K C 0.1834(5) 0.2333(5) 0.5351(3) 0.038(2) Uani 1 1 d . . . . .
H01K H 0.153951 0.212178 0.561730 0.045 Uiso 1 1 calc R U . . .
C01L C 0.1297(5) 0.3108(5) 0.2455(3) 0.037(2) Uani 1 1 d . . . . .
C01M C 0.1176(6) 0.5607(5) 0.2101(3) 0.043(2) Uani 1 1 d . . . . .
H01M H 0.069617 0.545509 0.192355 0.051 Uiso 1 1 calc R U . . .
C01N C 0.5784(5) 0.1936(4) 0.4243(3) 0.0239(17) Uani 1 1 d . . . . .
C01O C 0.3356(5) 0.0536(4) 0.4601(3) 0.0277(18) Uani 1 1 d . . . . .
C01P C 0.7427(6) 0.5722(6) 0.3960(4) 0.054(3) Uani 1 1 d . . . . .
H01P H 0.788422 0.603060 0.404134 0.064 Uiso 1 1 calc R U . . .
C01Q C 0.4043(6) 0.4524(5) 0.1361(3) 0.037(2) Uani 1 1 d . . . . .
H01Q H 0.349616 0.469271 0.137908 0.044 Uiso 1 1 calc R U . . .
C01R C 0.2975(5) 0.2283(4) 0.4792(3) 0.0297(18) Uani 1 1 d . . . . .
C01S C 0.2657(5) 0.0545(5) 0.4317(3) 0.036(2) Uani 1 1 d . . . . .
H01S H 0.250760 0.098889 0.413822 0.043 Uiso 1 1 calc R U . . .
C01T C 0.1257(6) 0.1672(6) 0.3480(4) 0.051(3) Uani 1 1 d . . . . .
H01T H 0.131775 0.164527 0.383332 0.061 Uiso 1 1 calc R U . . .
C01U C 0.5021(7) 0.2410(5) 0.2296(4) 0.065(3) Uani 1 1 d . . . . .
H01W H 0.489354 0.286395 0.209288 0.078 Uiso 1 1 calc R U . . .
H01 H 0.513503 0.198831 0.206598 0.078 Uiso 1 1 calc R U . . .
C01V C 0.1049(6) 0.4158(5) 0.1359(3) 0.039(2) Uani 1 1 d . . . . .
C01W C 0.7874(5) 0.4131(5) 0.2682(3) 0.039(2) Uani 1 1 d . . . . .
C01X C 0.1355(6) 0.6373(5) 0.2152(4) 0.049(3) Uani 1 1 d . . . . .
H01X H 0.098955 0.674020 0.201747 0.058 Uiso 1 1 calc R U . . .
C01Y C 0.6913(5) 0.2755(5) 0.4074(3) 0.036(2) Uani 1 1 d . . . . .
H01Y H 0.716634 0.323590 0.410073 0.043 Uiso 1 1 calc R U . . .
C01Z C 0.2076(6) 0.6603(5) 0.2402(4) 0.046(3) Uani 1 1 d . . . . .
H01Z H 0.221073 0.712394 0.242763 0.056 Uiso 1 1 calc R U . . .
C020 C 0.2172(6) -0.0074(5) 0.4288(3) 0.045(2) Uani 1 1 d . . . . .
H020 H 0.167923 -0.005352 0.409504 0.054 Uiso 1 1 calc R U . . .
C021 C 0.1278(5) 0.2389(5) 0.2716(3) 0.034(2) Uani 1 1 d . . . . .
C022 C 0.3116(6) -0.0744(5) 0.4814(3) 0.036(2) Uani 1 1 d . . . . .
H022 H 0.327693 -0.119548 0.498088 0.044 Uiso 1 1 calc R U . . .
C023 C 0.4460(6) 0.1593(5) 0.2946(3) 0.049(3) Uani 1 1 d . . . . .
H02X H 0.491847 0.173377 0.317493 0.059 Uiso 1 1 calc R U . . .
H02Y H 0.463050 0.114579 0.275373 0.059 Uiso 1 1 calc R U . . .
C024 C 0.5610(6) 0.4011(5) 0.1278(3) 0.038(2) Uani 1 1 d . . . . .
H024 H 0.615099 0.383209 0.124735 0.046 Uiso 1 1 calc R U . . .
C025 C 0.3372(6) 0.2695(5) 0.1894(3) 0.048(3) Uani 1 1 d . . . . .
H02Z H 0.381672 0.277436 0.166336 0.072 Uiso 1 1 calc R U . . .
H H 0.328047 0.316076 0.208279 0.072 Uiso 1 1 calc R U . . .
HA H 0.287521 0.256067 0.170484 0.072 Uiso 1 1 calc R U . . .
C026 C 0.3596(7) 0.2061(6) 0.2253(4) 0.060(3) Uani 1 1 d . . . . .
H02 H 0.311711 0.194728 0.245609 0.072 Uiso 1 1 calc R U . . .
HB H 0.371716 0.160390 0.205607 0.072 Uiso 1 1 calc R U . . .
C027 C 0.5802(5) 0.2569(5) 0.2642(4) 0.045(2) Uani 1 1 d . . . . .
H1 H 0.624054 0.276604 0.243792 0.068 Uiso 1 1 calc R U . . .
HC H 0.598032 0.209818 0.280328 0.068 Uiso 1 1 calc R U . . .
HD H 0.566866 0.294132 0.289787 0.068 Uiso 1 1 calc R U . . .
C028 C 0.6211(6) 0.1358(5) 0.4002(3) 0.036(2) Uani 1 1 d . . . . .
H028 H 0.596993 0.087076 0.397898 0.043 Uiso 1 1 calc R U . . .
C029 C 0.7313(6) 0.2174(5) 0.3845(4) 0.045(2) Uani 1 1 d . . . . .
H029 H 0.783767 0.225744 0.371512 0.054 Uiso 1 1 calc R U . . .
C02A C 0.5050(7) 0.3892(5) 0.0899(4) 0.050(3) Uani 1 1 d . . . . .
H02A H 0.520931 0.364886 0.060124 0.060 Uiso 1 1 calc R U . . .
C02B C 0.1528(7) 0.4776(6) 0.0635(4) 0.054(3) Uani 1 1 d . . . . .
H02B H 0.193775 0.505427 0.047219 0.065 Uiso 1 1 calc R U . . .
C02C C 0.3093(8) 0.7102(6) 0.3823(4) 0.075(4) Uani 1 1 d . . . . .
H02C H 0.358394 0.701193 0.363225 0.113 Uiso 1 1 calc R U . . .
H02F H 0.285157 0.758705 0.372291 0.113 Uiso 1 1 calc R U . . .
H02K H 0.269979 0.669553 0.375511 0.113 Uiso 1 1 calc R U . . .
C02D C 0.1644(6) 0.4550(5) 0.1125(4) 0.047(2) Uani 1 1 d . . . . .
H02D H 0.213851 0.466772 0.129926 0.056 Uiso 1 1 calc R U . . .
C02E C 0.1130(6) 0.1720(5) 0.2461(4) 0.051(3) Uani 1 1 d . . . . .
H02E H 0.108695 0.173230 0.210640 0.062 Uiso 1 1 calc R U . . .
C02F C 0.3314(6) 0.7119(5) 0.4380(3) 0.047(3) Uani 1 1 d . . . . .
H02S H 0.370197 0.753676 0.444618 0.056 Uiso 1 1 calc R U . . .
H02T H 0.281746 0.722208 0.456906 0.056 Uiso 1 1 calc R U . . .
C02G C 0.6951(5) 0.1463(5) 0.3802(4) 0.042(2) Uani 1 1 d . . . . .
H02G H 0.721700 0.106254 0.363627 0.050 Uiso 1 1 calc R U . . .
C02H C 0.8066(6) 0.3853(6) 0.3150(4) 0.057(3) Uani 1 1 d . . . . .
H02H H 0.765903 0.382502 0.339433 0.068 Uiso 1 1 calc R U . . .
C02I C 0.1095(7) 0.1030(6) 0.3213(4) 0.058(3) Uani 1 1 d . . . . .
H02I H 0.101732 0.056695 0.338402 0.070 Uiso 1 1 calc R U . . .
C02J C 0.0340(6) 0.3970(6) 0.1106(4) 0.055(3) Uani 1 1 d . . . . .
H02J H -0.006666 0.368225 0.126439 0.066 Uiso 1 1 calc R U . . .
C02K C 0.2343(6) 0.5848(6) 0.4810(4) 0.061(3) Uani 1 1 d . . . . .
H02U H 0.204198 0.626853 0.465476 0.091 Uiso 1 1 calc R U . . .
H02V H 0.246336 0.596535 0.516164 0.091 Uiso 1 1 calc R U . . .
H02W H 0.201441 0.538726 0.478666 0.091 Uiso 1 1 calc R U . . .
C02L C 0.0231(7) 0.4204(7) 0.0626(4) 0.067(3) Uani 1 1 d . . . . .
H02L H -0.026531 0.409222 0.045131 0.081 Uiso 1 1 calc R U . . .
C02M C 0.0822(7) 0.4597(7) 0.0390(4) 0.066(3) Uani 1 1 d . . . . .
H02M H 0.073911 0.474587 0.005170 0.079 Uiso 1 1 calc R U . . .
C02N C 0.1042(7) 0.1044(6) 0.2700(5) 0.067(3) Uani 1 1 d . . . . .
H02N H 0.094766 0.059250 0.251553 0.081 Uiso 1 1 calc R U . . .
C02O C 0.8443(7) 0.4091(7) 0.2311(4) 0.070(4) Uani 1 1 d . . . . .
H02O H 0.831665 0.424509 0.197768 0.084 Uiso 1 1 calc R U . . .
C02P C 0.9215(7) 0.3811(8) 0.2451(5) 0.092(5) Uani 1 1 d . . . . .
H02P H 0.961234 0.376433 0.220160 0.110 Uiso 1 1 calc R U . . .
C02Q C 0.8852(6) 0.3612(6) 0.3266(4) 0.064(3) Uani 1 1 d . . . . .
H02Q H 0.898709 0.344815 0.359543 0.077 Uiso 1 1 calc R U . . .
C02R C 0.9417(7) 0.3607(7) 0.2922(5) 0.076(4) Uani 1 1 d . . . . .
H02R H 0.995892 0.346044 0.300739 0.092 Uiso 1 1 calc R U . . .

loop_
_atom_site_aniso_label
_atom_site_aniso_U_11
_atom_site_aniso_U_22
_atom_site_aniso_U_33
_atom_site_aniso_U_23
_atom_site_aniso_U_13
_atom_site_aniso_U_12
U001 0.02962(17) 0.01456(12) 0.01804(14) 0.00113(10) -0.00063(12) 0.00167(11)
U002 0.03094(17) 0.01438(13) 0.01964(14) 0.00232(10) 0.00203(12) 0.00206(11)
U003 0.02773(17) 0.02434(15) 0.02374(16) 0.00631(11) 0.00165(12) 0.00449(12)
O004 0.040(3) 0.015(2) 0.021(3) 0.002(2) 0.006(2) -0.001(2)
O1 0.032(3) 0.014(2) 0.021(3) 0.002(2) 0.003(2) 0.002(2)
O006 0.037(3) 0.022(3) 0.019(3) 0.002(2) -0.002(2) 0.005(2)
O2 0.035(3) 0.023(3) 0.022(3) 0.008(2) -0.004(2) 0.007(2)
O008 0.043(3) 0.019(3) 0.011(2) -0.0023(19) 0.002(2) -0.003(2)
O009 0.025(3) 0.027(3) 0.027(3) 0.005(2) -0.002(2) -0.001(2)
O00A 0.030(3) 0.018(3) 0.026(3) 0.004(2) -0.001(2) 0.002(2)
O00B 0.047(4) 0.016(3) 0.024(3) -0.002(2) 0.003(3) 0.003(2)
O00C 0.025(3) 0.022(3) 0.019(3) 0.008(2) 0.005(2) 0.002(2)
O00D 0.028(3) 0.034(3) 0.038(3) 0.006(3) 0.007(3) 0.011(2)
O00E 0.049(4) 0.021(3) 0.019(3) 0.002(2) -0.003(3) 0.003(2)
O00F 0.029(3) 0.029(3) 0.023(3) -0.004(2) -0.002(2) 0.006(2)
O00G 0.029(3) 0.048(4) 0.039(4) 0.015(3) 0.000(3) -0.002(3)
N00H 0.038(4) 0.022(3) 0.031(4) -0.001(3) 0.004(3) 0.001(3)
N3 0.034(4) 0.025(3) 0.015(3) 0.002(3) -0.001(3) 0.006(3)
N4 0.037(4) 0.016(3) 0.026(3) 0.003(3) 0.007(3) -0.005(3)
N00K 0.030(4) 0.025(3) 0.035(4) 0.003(3) 0.003(3) 0.006(3)
N00L 0.035(4) 0.021(3) 0.018(3) 0.005(2) -0.003(3) 0.005(3)
N00M 0.020(4) 0.036(4) 0.035(4) 0.011(3) 0.000(3) 0.002(3)
N00N 0.076(6) 0.029(4) 0.031(4) -0.009(3) -0.019(4) 0.016(4)
C2 0.031(5) 0.033(4) 0.025(4) -0.001(3) 0.008(4) 0.008(4)
N00P 0.031(4) 0.030(4) 0.039(4) 0.011(3) 0.015(3) 0.005(3)
C4 0.034(5) 0.025(4) 0.033(5) -0.002(3) 0.000(4) 0.003(4)
C00R 0.035(5) 0.011(3) 0.042(5) 0.003(3) -0.008(4) -0.002(3)
C00S 0.039(5) 0.021(4) 0.022(4) 0.005(3) 0.011(4) -0.008(3)
C1 0.014(4) 0.034(4) 0.022(4) -0.001(3) 0.001(3) 0.002(3)
N00U 0.040(5) 0.041(4) 0.046(5) 0.003(4) -0.015(4) -0.007(4)
C3 0.029(5) 0.018(4) 0.032(4) 0.003(3) 0.001(4) -0.005(3)
N2 0.031(4) 0.043(4) 0.041(4) 0.001(4) -0.008(3) 0.000(3)
N00X 0.046(5) 0.042(4) 0.020(4) -0.001(3) 0.012(3) 0.009(4)
C00Y 0.036(5) 0.018(4) 0.034(5) 0.002(3) 0.008(4) -0.003(3)
C00Z 0.028(5) 0.027(4) 0.036(5) 0.011(3) 0.002(4) 0.002(3)
C010 0.061(7) 0.045(6) 0.028(5) -0.014(4) -0.002(4) 0.021(5)
C011 0.037(5) 0.022(4) 0.016(4) 0.006(3) 0.001(3) 0.002(3)
C012 0.039(5) 0.029(4) 0.029(5) 0.011(3) 0.002(4) 0.005(4)
C013 0.031(5) 0.041(5) 0.031(5) 0.005(4) 0.002(4) 0.003(4)
C014 0.030(5) 0.039(5) 0.058(6) 0.004(5) -0.010(5) -0.008(4)
C015 0.036(5) 0.019(4) 0.016(4) -0.002(3) -0.002(3) 0.007(3)
C016 0.024(5) 0.042(5) 0.029(4) 0.003(4) -0.001(4) 0.011(4)
C017 0.076(8) 0.034(5) 0.046(6) -0.009(4) -0.027(6) 0.015(5)
C018 0.045(5) 0.025(4) 0.019(4) 0.009(3) 0.003(4) 0.001(4)
C019 0.036(5) 0.037(5) 0.046(6) -0.001(4) 0.002(4) -0.004(4)
C01A 0.042(5) 0.025(4) 0.026(4) 0.002(3) 0.004(4) 0.001(4)
C01B 0.052(6) 0.025(4) 0.018(4) 0.003(3) 0.001(4) 0.000(4)
C01C 0.032(5) 0.043(5) 0.034(5) 0.008(4) 0.009(4) 0.001(4)
C01D 0.038(6) 0.040(5) 0.054(6) -0.006(5) -0.005(5) -0.005(4)
C01E 0.050(6) 0.024(4) 0.041(5) 0.002(4) -0.003(4) 0.002(4)
C01F 0.065(7) 0.030(5) 0.026(5) 0.001(4) -0.007(5) -0.010(4)
C01G 0.084(8) 0.034(5) 0.023(5) 0.005(4) 0.005(5) 0.014(5)
C01H 0.037(5) 0.024(4) 0.054(6) 0.016(4) 0.007(4) 0.002(4)
C01I 0.062(7) 0.033(5) 0.024(4) 0.005(4) -0.005(4) -0.016(4)
C01J 0.028(5) 0.028(4) 0.014(4) 0.002(3) -0.008(3) 0.010(3)
C01K 0.041(6) 0.045(5) 0.028(5) 0.009(4) 0.007(4) -0.003(4)
C01L 0.031(5) 0.036(5) 0.043(5) 0.011(4) 0.002(4) -0.003(4)
C01M 0.044(6) 0.058(6) 0.026(5) 0.007(4) -0.001(4) 0.014(5)
C01N 0.029(5) 0.019(4) 0.023(4) 0.003(3) -0.006(3) -0.005(3)
C01O 0.041(5) 0.023(4) 0.019(4) 0.000(3) 0.005(4) 0.001(3)
C01P 0.031(6) 0.054(6) 0.075(8) 0.003(6) -0.008(5) -0.016(5)
C01Q 0.058(6) 0.033(5) 0.018(4) 0.007(3) -0.005(4) -0.006(4)
C01R 0.030(5) 0.021(4) 0.038(5) 0.007(3) 0.001(4) -0.001(3)
C01S 0.053(6) 0.038(5) 0.017(4) 0.008(3) -0.005(4) -0.004(4)
C01T 0.038(6) 0.064(7) 0.051(6) 0.030(5) -0.012(5) -0.006(5)
C01U 0.105(10) 0.026(5) 0.067(7) -0.009(5) 0.043(7) -0.001(5)
C01V 0.040(6) 0.046(5) 0.031(5) -0.001(4) -0.010(4) 0.012(4)
C01W 0.037(6) 0.037(5) 0.042(5) 0.006(4) 0.008(4) 0.009(4)
C01X 0.054(7) 0.040(5) 0.052(6) 0.024(5) 0.008(5) 0.022(5)
C01Y 0.034(5) 0.025(4) 0.048(5) -0.003(4) 0.006(4) -0.002(4)
C01Z 0.054(7) 0.022(4) 0.063(7) 0.013(4) -0.002(5) 0.011(4)
C020 0.054(6) 0.037(5) 0.043(6) 0.006(4) -0.011(5) -0.014(5)
C021 0.025(5) 0.045(5) 0.031(5) 0.011(4) -0.006(4) -0.013(4)
C022 0.053(6) 0.025(4) 0.032(5) -0.002(4) 0.008(4) 0.000(4)
C023 0.075(8) 0.027(5) 0.045(6) -0.006(4) 0.013(5) 0.009(5)
C024 0.059(6) 0.032(5) 0.024(4) -0.009(4) 0.017(4) 0.003(4)
C025 0.064(7) 0.041(5) 0.040(5) 0.006(4) -0.011(5) -0.011(5)
C026 0.067(8) 0.053(7) 0.060(7) -0.010(5) -0.014(6) -0.010(6)
C027 0.040(6) 0.041(5) 0.056(6) 0.006(5) 0.006(5) 0.007(4)
C028 0.048(6) 0.027(4) 0.031(5) -0.001(4) -0.005(4) 0.009(4)
C029 0.040(6) 0.037(5) 0.059(6) -0.002(5) 0.016(5) 0.003(4)
C02A 0.076(8) 0.033(5) 0.042(6) -0.003(4) 0.010(6) -0.004(5)
C02B 0.065(8) 0.062(7) 0.037(6) 0.015(5) 0.014(5) 0.000(6)
C02C 0.092(10) 0.065(8) 0.066(8) 0.003(6) -0.039(7) 0.019(7)
C02D 0.058(7) 0.035(5) 0.049(6) 0.005(4) 0.008(5) 0.002(5)
C02E 0.055(7) 0.049(6) 0.049(6) 0.011(5) -0.018(5) -0.018(5)
C02F 0.059(7) 0.035(5) 0.046(6) -0.010(4) -0.010(5) 0.025(5)
C02G 0.038(6) 0.028(5) 0.060(6) 0.002(4) 0.016(5) 0.014(4)
C02H 0.044(6) 0.078(8) 0.050(6) 0.022(6) 0.017(5) 0.031(6)
C02I 0.060(7) 0.050(7) 0.064(8) 0.019(5) -0.009(6) -0.019(5)
C02J 0.032(6) 0.093(8) 0.040(6) 0.004(6) -0.007(5) 0.004(5)
C02K 0.061(8) 0.054(7) 0.067(7) -0.010(6) -0.019(6) 0.014(6)
C02L 0.044(7) 0.108(10) 0.049(7) 0.015(7) -0.007(6) 0.006(7)
C02M 0.069(8) 0.099(9) 0.028(5) 0.018(6) -0.011(6) 0.011(7)
C02N 0.069(8) 0.046(7) 0.085(9) 0.002(6) -0.026(7) -0.012(6)
C02O 0.047(7) 0.108(10) 0.057(7) 0.005(7) 0.025(6) 0.022(7)
C02P 0.049(8) 0.131(13) 0.096(11) 0.033(9) 0.048(7) 0.026(8)
C02Q 0.047(7) 0.073(8) 0.072(8) 0.026(6) 0.012(6) 0.017(6)
C02R 0.037(7) 0.100(10) 0.093(10) 0.016(8) 0.023(7) 0.026(6)

loop_
_atom_type_symbol
_atom_type_description
_atom_type_scat_dispersion_real
_atom_type_scat_dispersion_imag
_atom_type_scat_source
C C 0.0033 0.0016 'International Tables Vol C Tables 4.2.6.8 and 6.1.1.4'
H H 0.0000 0.0000 'International Tables Vol C Tables 4.2.6.8 and 6.1.1.4'
N N 0.0061 0.0033 'International Tables Vol C Tables 4.2.6.8 and 6.1.1.4'
O O 0.0106 0.0060 'International Tables Vol C Tables 4.2.6.8 and 6.1.1.4'
U U -9.6767 9.6646 'International Tables Vol C Tables 4.2.6.8 and 6.1.1.4'

loop_
_geom_angle_atom_site_label_1
_geom_angle_atom_site_label_2
_geom_angle_atom_site_label_3
_geom_angle
_geom_angle_site_symmetry_1
_geom_angle_site_symmetry_3
_geom_angle_publ_flag
U002 U001 U003 59.817(8) . . ?
O1 U001 U002 33.21(13) . . ?
O1 U001 U003 32.97(13) . . ?
O1 U001 O00A 69.86(17) . . ?
O1 U001 O00C 69.88(17) . . ?
O1 U001 O00F 153.78(19) . . ?
O1 U001 N3 135.64(19) . . ?
O006 U001 U002 73.19(15) . . ?
O006 U001 U003 79.14(16) . . ?
O006 U001 O1 88.80(19) . . ?
O006 U001 O00A 83.0(2) . . ?
O006 U001 O00B 175.8(2) . . ?
O006 U001 O00C 90.7(2) . . ?
O006 U001 O00F 90.4(2) . . ?
O006 U001 N3 76.1(2) . . ?
O00A U001 U002 40.34(11) . . ?
O00A U001 U003 99.96(11) . . ?
O00A U001 N3 145.44(18) . . ?
O00B U001 U002 110.72(15) . . ?
O00B U001 U003 104.17(17) . . ?
O00B U001 O1 95.4(2) . . ?
O00B U001 O00A 98.9(2) . . ?
O00B U001 O00C 90.3(2) . . ?
O00B U001 O00F 86.1(2) . . ?
O00B U001 N3 100.4(2) . . ?
O00C U001 U002 99.43(11) . . ?
O00C U001 U003 39.62(11) . . ?
O00C U001 O00A 139.34(16) . . ?
O00C U001 N3 68.89(18) . . ?
O00F U001 U002 122.49(13) . . ?
O00F U001 U003 168.15(12) . . ?
O00F U001 O00A 84.02(17) . . ?
O00F U001 O00C 136.34(17) . . ?
O00F U001 N3 69.08(19) . . ?
N3 U001 U002 146.97(13) . . ?
N3 U001 U003 102.71(14) . . ?
U003 U002 U001 60.253(8) . . ?
O004 U002 U001 78.35(15) . . ?
O004 U002 U003 74.07(17) . . ?
O004 U002 O1 88.62(19) . . ?
O004 U002 O2 87.8(2) . . ?
O004 U002 O008 175.8(2) . . ?
O004 U002 O00A 92.3(2) . . ?
O004 U002 O00E 84.6(2) . . ?
O004 U002 N4 81.3(2) . . ?
O1 U002 U001 32.57(12) . . ?
O1 U002 U003 33.79(12) . . ?
O1 U002 O2 69.26(17) . . ?
O1 U002 O00A 68.96(17) . . ?
O1 U002 N4 137.38(19) . . ?
O2 U002 U001 99.78(11) . . ?
O2 U002 U003 40.19(11) . . ?
O2 U002 O00A 138.21(16) . . ?
O2 U002 N4 150.30(18) . . ?
O008 U002 U001 104.64(14) . . ?
O008 U002 U003 109.98(16) . . ?
O008 U002 O1 95.49(19) . . ?
O008 U002 O2 94.6(2) . . ?
O008 U002 O00A 88.25(19) . . ?
O008 U002 O00E 92.26(19) . . ?
O008 U002 N4 94.9(2) . . ?
O00A U002 U001 40.01(12) . . ?
O00A U002 U003 100.07(12) . . ?
O00A U002 N4 70.19(18) . . ?
O00E U002 U001 162.60(13) . . ?
O00E U002 U003 118.01(14) . . ?
O00E U002 O1 151.34(19) . . ?
O00E U002 O2 82.66(18) . . ?
O00E U002 O00A 138.98(19) . . ?
O00E U002 N4 68.9(2) . . ?
N4 U002 U001 104.91(14) . . ?
N4 U002 U003 153.25(13) . . ?
U002 U003 U001 59.931(8) . . ?
O1 U003 U001 32.30(11) . . ?
O1 U003 U002 33.76(12) . . ?
O1 U003 O2 68.62(16) . . ?
O1 U003 O00C 68.80(16) . . ?
O1 U003 O00G 153.60(18) . . ?
O1 U003 N00M 135.64(19) . . ?
O2 U003 U001 98.81(12) . . ?
O2 U003 U002 39.52(12) . . ?
O2 U003 N00M 68.65(19) . . ?
O009 U003 U001 76.65(16) . . ?
O009 U003 U002 76.07(16) . . ?
O009 U003 O1 88.8(2) . . ?
O009 U003 O2 90.9(2) . . ?
O009 U003 O00C 85.76(19) . . ?
O009 U003 O00D 177.0(2) . . ?
O009 U003 O00G 85.8(2) . . ?
O009 U003 N00M 80.5(2) . . ?
O00C U003 U001 39.15(11) . . ?
O00C U003 U002 99.07(11) . . ?
O00C U003 O2 137.34(16) . . ?
O00C U003 N00M 151.03(19) . . ?
O00D U003 U001 106.16(18) . . ?
O00D U003 U002 106.25(18) . . ?
O00D U003 O1 94.2(2) . . ?
O00D U003 O2 89.8(2) . . ?
O00D U003 O00C 95.7(2) . . ?
O00D U003 O00G 91.7(2) . . ?
O00D U003 N00M 97.0(2) . . ?
O00G U003 U001 121.63(14) . . ?
O00G U003 U002 161.02(15) . . ?
O00G U003 O2 137.20(18) . . ?
O00G U003 O00C 85.02(18) . . ?
O00G U003 N00M 68.7(2) . . ?
N00M U003 U001 153.76(15) . . ?
N00M U003 U002 102.15(15) . . ?
U001 O1 U002 114.2(2) . . ?
U001 O1 U003 114.7(2) . . ?
U002 O1 U003 112.5(2) . . ?
U002 O2 U003 100.29(16) . . ?
C2 O2 U002 131.6(5) . . ?
C2 O2 U003 124.6(5) . . ?
U001 O00A U002 99.66(18) . . ?
C00R O00A U001 131.2(5) . . ?
C00R O00A U002 125.5(4) . . ?
U001 O00C U003 101.23(16) . . ?
C1 O00C U001 130.0(4) . . ?
C1 O00C U003 127.3(4) . . ?
C018 O00E U002 126.6(4) . . ?
C01J O00F U001 118.1(4) . . ?
C014 O00G U003 126.7(5) . . ?
C01U N00H C026 108.4(8) . . ?
C023 N00H C01U 113.5(7) . . ?
C023 N00H C026 112.1(7) . . ?
C011 N3 U001 129.4(5) . . ?
C011 N3 C015 105.2(6) . . ?
C015 N3 U001 119.6(5) . . ?
C00S N4 U002 122.3(5) . . ?
C00Y N4 U002 127.4(5) . . ?
C00Y N4 C00S 105.1(7) . . ?
N00L N00K H00K 127.9 . . ?
C015 N00K H00K 127.9 . . ?
C015 N00K N00L 104.2(6) . . ?
N00K N00L C01O 118.8(6) . . ?
C011 N00L N00K 109.7(6) . . ?
C011 N00L C01O 130.4(7) . . ?
C013 N00M U003 128.7(6) . . ?
C013 N00M C01L 105.7(7) . . ?
C01L N00M U003 121.7(5) . . ?
C010 N00N H00N 106.3 . . ?
C010 N00N C017 109.8(7) . . ?
C010 N00N C02F 113.2(8) . . ?
C017 N00N H00N 106.3 . . ?
C02F N00N H00N 106.3 . . ?
C02F N00N C017 114.3(7) . . ?
O2 C2 C012 120.5(7) . . ?
O2 C2 C016 120.2(7) . . ?
C012 C2 C016 119.3(7) . . ?
N00X N00P C01W 118.3(7) . . ?
C00Y N00P N00X 110.2(7) . . ?
C00Y N00P C01W 130.5(8) . . ?
C00R C4 H4 119.6 . . ?
C01D C4 H4 119.6 . . ?
C01D C4 C00R 120.9(8) . . ?
O00A C00R C4 121.4(8) . . ?
O00A C00R C3 120.4(7) . . ?
C4 C00R C3 118.2(7) . . ?
N4 C00S C01B 125.6(8) . . ?
N00X C00S N4 111.7(7) . . ?
N00X C00S C01B 122.5(7) . . ?
O00C C1 C00Z 120.7(7) . . ?
O00C C1 C01R 121.0(7) . . ?
C00Z C1 C01R 118.3(7) . . ?
N2 N00U H00U 127.5 . . ?
C01L N00U H00U 127.5 . . ?
C01L N00U N2 105.0(7) . . ?
C00R C3 C00Y 120.0(7) . . ?
C019 C3 C00R 120.7(7) . . ?
C019 C3 C00Y 119.2(7) . . ?
N00U N2 C013 108.5(7) . . ?
N00U N2 C01V 119.7(7) . . ?
C013 N2 C01V 131.5(8) . . ?
N00P N00X H00X 128.1 . . ?
C00S N00X N00P 103.9(6) . . ?
C00S N00X H00X 128.1 . . ?
N4 C00Y N00P 109.0(7) . . ?
N4 C00Y C3 123.9(7) . . ?
N00P C00Y C3 126.9(8) . . ?
C1 C00Z H00Z 119.2 . . ?
C01C C00Z C1 121.6(7) . . ?
C01C C00Z H00Z 119.2 . . ?
N00N C010 H01B 108.5 . . ?
N00N C010 H01E 108.5 . . ?
N00N C010 C01G 115.0(7) . . ?
H01B C010 H01E 107.5 . . ?
C01G C010 H01B 108.5 . . ?
C01G C010 H01E 108.5 . . ?
N3 C011 N00L 108.1(7) . . ?
N3 C011 C01R 124.2(7) . . ?
N00L C011 C01R 127.7(7) . . ?
C2 C012 H012 119.1 . . ?
C01Z C012 C2 121.9(9) . . ?
C01Z C012 H012 119.1 . . ?
N00M C013 N2 109.0(8) . . ?
N00M C013 C016 125.4(8) . . ?
N2 C013 C016 125.4(8) . . ?
O00G C014 C01T 118.8(9) . . ?
O00G C014 C021 122.8(8) . . ?
C021 C014 C01T 118.4(9) . . ?
N3 C015 C01N 124.4(7) . . ?
N00K C015 N3 112.8(7) . . ?
N00K C015 C01N 122.4(7) . . ?
C2 C016 C013 119.3(7) . . ?
C01M C016 C2 119.0(8) . . ?
C01M C016 C013 121.7(8) . . ?
N00N C017 H01G 108.6 . . ?
N00N C017 H01J 108.6 . . ?
H01G C017 H01J 107.6 . . ?
C02K C017 N00N 114.7(8) . . ?
C02K C017 H01G 108.6 . . ?
C02K C017 H01J 108.6 . . ?
O00E C018 C01B 121.8(7) . . ?
O00E C018 C01Q 120.5(8) . . ?
C01Q C018 C01B 117.7(8) . . ?
C3 C019 H019 120.4 . . ?
C3 C019 C01P 119.3(8) . . ?
C01P C019 H019 120.4 . . ?
C01O C01A H01A 120.8 . . ?
C022 C01A H01A 120.8 . . ?
C022 C01A C01O 118.3(8) . . ?
C018 C01B C00S 120.8(7) . . ?
C018 C01B C024 119.4(8) . . ?
C024 C01B C00S 119.8(8) . . ?
C00Z C01C H01C 119.7 . . ?
C00Z C01C C01K 120.6(8) . . ?
C01K C01C H01C 119.7 . . ?
C4 C01D H01D 119.4 . . ?
C4 C01D C01P 121.2(9) . . ?
C01P C01D H01D 119.4 . . ?
H01R C01E H01U 109.5 . . ?
H01R C01E H01V 109.5 . . ?
H01U C01E H01V 109.5 . . ?
C023 C01E H01R 109.5 . . ?
C023 C01E H01U 109.5 . . ?
C023 C01E H01V 109.5 . . ?
C01Q C01F H01F 119.3 . . ?
C02A C01F H01F 119.3 . . ?
C02A C01F C01Q 121.4(9) . . ?
C010 C01G H01L 109.5 . . ?
C010 C01G H01N 109.5 . . ?
C010 C01G H01O 109.5 . . ?
H01L C01G H01N 109.5 . . ?
H01L C01G H01O 109.5 . . ?
H01N C01G H01O 109.5 . . ?
C01K C01H H01H 118.8 . . ?
C01K C01H C01R 122.4(8) . . ?
C01R C01H H01H 118.8 . . ?
C020 C01I H01I 120.9 . . ?
C020 C01I C022 118.1(8) . . ?
C022 C01I H01I 120.9 . . ?
O00F C01J C01N 122.9(7) . . ?
O00F C01J C01Y 119.0(7) . . ?
C01N C01J C01Y 118.1(7) . . ?
C01C C01K H01K 120.8 . . ?
C01H C01K C01C 118.4(8) . . ?
C01H C01K H01K 120.8 . . ?
N00M C01L C021 126.5(8) . . ?
N00U C01L N00M 111.8(7) . . ?
N00U C01L C021 121.7(8) . . ?
C016 C01M H01M 119.7 . . ?
C01X C01M C016 120.7(9) . . ?
C01X C01M H01M 119.7 . . ?
C01J C01N C015 122.0(7) . . ?
C01J C01N C028 118.7(8) . . ?
C028 C01N C015 119.2(7) . . ?
C01A C01O N00L 118.8(7) . . ?
C01S C01O N00L 120.4(7) . . ?
C01S C01O C01A 120.5(8) . . ?
C019 C01P H01P 120.2 . . ?
C01D C01P C019 119.6(9) . . ?
C01D C01P H01P 120.2 . . ?
C018 C01Q C01F 120.8(9) . . ?
C018 C01Q H01Q 119.6 . . ?
C01F C01Q H01Q 119.6 . . ?
C1 C01R C011 120.0(7) . . ?
C01H C01R C1 118.6(7) . . ?
C01H C01R C011 121.3(7) . . ?
C01O C01S H01S 119.7 . . ?
C020 C01S C01O 120.7(8) . . ?
C020 C01S H01S 119.7 . . ?
C014 C01T H01T 119.7 . . ?
C02I C01T C014 120.6(9) . . ?
C02I C01T H01T 119.7 . . ?
N00H C01U H01W 109.4 . . ?
N00H C01U H01 109.4 . . ?
N00H C01U C027 111.1(8) . . ?
H01W C01U H01 108.0 . . ?
C027 C01U H01W 109.4 . . ?
C027 C01U H01 109.4 . . ?
C02D C01V N2 119.7(8) . . ?
C02D C01V C02J 120.4(9) . . ?
C02J C01V N2 119.8(9) . . ?
C02H C01W N00P 121.1(8) . . ?
C02H C01W C02O 119.6(9) . . ?
C02O C01W N00P 119.2(8) . . ?
C01M C01X H01X 119.9 . . ?
C01M C01X C01Z 120.1(8) . . ?
C01Z C01X H01X 119.9 . . ?
C01J C01Y H01Y 119.2 . . ?
C029 C01Y C01J 121.5(8) . . ?
C029 C01Y H01Y 119.2 . . ?
C012 C01Z C01X 119.0(8) . . ?
C012 C01Z H01Z 120.5 . . ?
C01X C01Z H01Z 120.5 . . ?
C01I C020 H020 119.5 . . ?
C01S C020 C01I 121.0(9) . . ?
C01S C020 H020 119.5 . . ?
C014 C021 C01L 119.7(8) . . ?
C02E C021 C014 118.8(8) . . ?
C02E C021 C01L 121.2(8) . . ?
C01A C022 C01I 121.4(8) . . ?
C01A C022 H022 119.3 . . ?
C01I C022 H022 119.3 . . ?
N00H C023 C01E 114.7(8) . . ?
N00H C023 H02X 108.6 . . ?
N00H C023 H02Y 108.6 . . ?
C01E C023 H02X 108.6 . . ?
C01E C023 H02Y 108.6 . . ?
H02X C023 H02Y 107.6 . . ?
C01B C024 H024 119.9 . . ?
C02A C024 C01B 120.2(9) . . ?
C02A C024 H024 119.9 . . ?
H02Z C025 H 109.5 . . ?
H02Z C025 HA 109.5 . . ?
H C025 HA 109.5 . . ?
C026 C025 H02Z 109.5 . . ?
C026 C025 H 109.5 . . ?
C026 C025 HA 109.5 . . ?
N00H C026 C025 115.6(8) . . ?
N00H C026 H02 108.4 . . ?
N00H C026 HB 108.4 . . ?
C025 C026 H02 108.4 . . ?
C025 C026 HB 108.4 . . ?
H02 C026 HB 107.5 . . ?
C01U C027 H1 109.5 . . ?
C01U C027 HC 109.5 . . ?
C01U C027 HD 109.5 . . ?
H1 C027 HC 109.5 . . ?
H1 C027 HD 109.5 . . ?
HC C027 HD 109.5 . . ?
C01N C028 H028 118.5 . . ?
C02G C028 C01N 123.0(8) . . ?
C02G C028 H028 118.5 . . ?
C01Y C029 H029 119.9 . . ?
C01Y C029 C02G 120.2(8) . . ?
C02G C029 H029 119.9 . . ?
C01F C02A C024 120.3(9) . . ?
C01F C02A H02A 119.9 . . ?
C024 C02A H02A 119.9 . . ?
C02D C02B H02B 120.4 . . ?
C02M C02B H02B 120.4 . . ?
C02M C02B C02D 119.2(10) . . ?
H02C C02C H02F 109.5 . . ?
H02C C02C H02K 109.5 . . ?
H02F C02C H02K 109.5 . . ?
C02F C02C H02C 109.5 . . ?
C02F C02C H02F 109.5 . . ?
C02F C02C H02K 109.5 . . ?
C01V C02D C02B 120.1(10) . . ?
C01V C02D H02D 120.0 . . ?
C02B C02D H02D 120.0 . . ?
C021 C02E H02E 118.8 . . ?
C02N C02E C021 122.4(9) . . ?
C02N C02E H02E 118.8 . . ?
N00N C02F C02C 112.8(7) . . ?
N00N C02F H02S 109.0 . . ?
N00N C02F H02T 109.0 . . ?
C02C C02F H02S 109.0 . . ?
C02C C02F H02T 109.0 . . ?
H02S C02F H02T 107.8 . . ?
C028 C02G C029 118.5(8) . . ?
C028 C02G H02G 120.7 . . ?
C029 C02G H02G 120.7 . . ?
C01W C02H H02H 119.9 . . ?
C01W C02H C02Q 120.2(9) . . ?
C02Q C02H H02H 119.9 . . ?
C01T C02I H02I 119.5 . . ?
C01T C02I C02N 121.1(10) . . ?
C02N C02I H02I 119.5 . . ?
C01V C02J H02J 120.6 . . ?
C02L C02J C01V 118.8(10) . . ?
C02L C02J H02J 120.6 . . ?
C017 C02K H02U 109.5 . . ?
C017 C02K H02V 109.5 . . ?
C017 C02K H02W 109.5 . . ?
H02U C02K H02V 109.5 . . ?
H02U C02K H02W 109.5 . . ?
H02V C02K H02W 109.5 . . ?
C02J C02L H02L 119.5 . . ?
C02J C02L C02M 121.0(11) . . ?
C02M C02L H02L 119.5 . . ?
C02B C02M C02L 120.4(9) . . ?
C02B C02M H02M 119.8 . . ?
C02L C02M H02M 119.8 . . ?
C02E C02N C02I 118.6(10) . . ?
C02E C02N H02N 120.7 . . ?
C02I C02N H02N 120.7 . . ?
C01W C02O H02O 121.7 . . ?
C01W C02O C02P 116.7(10) . . ?
C02P C02O H02O 121.7 . . ?
C02O C02P H02P 118.5 . . ?
C02R C02P C02O 122.9(11) . . ?
C02R C02P H02P 118.5 . . ?
C02H C02Q H02Q 119.6 . . ?
C02R C02Q C02H 120.8(11) . . ?
C02R C02Q H02Q 119.6 . . ?
C02P C02R H02R 120.3 . . ?
C02Q C02R C02P 119.3(11) . . ?
C02Q C02R H02R 120.3 . . ?

loop_
_geom_bond_atom_site_label_1
_geom_bond_atom_site_label_2
_geom_bond_distance
_geom_bond_site_symmetry_2
_geom_bond_publ_flag
U001 U002 3.7680(4) . ?
U001 U003 3.7802(4) . ?
U001 O1 2.224(5) . ?
U001 O006 1.778(5) . ?
U001 O00A 2.457(5) . ?
U001 O00B 1.799(5) . ?
U001 O00C 2.433(5) . ?
U001 O00F 2.314(5) . ?
U001 N3 2.559(6) . ?
U002 U003 3.7636(4) . ?
U002 O004 1.782(5) . ?
U002 O1 2.263(5) . ?
U002 O2 2.434(5) . ?
U002 O008 1.804(5) . ?
U002 O00A 2.474(5) . ?
U002 O00E 2.227(5) . ?
U002 N4 2.541(6) . ?
U003 O1 2.265(5) . ?
U003 O2 2.468(5) . ?
U003 O009 1.773(5) . ?
U003 O00C 2.458(5) . ?
U003 O00D 1.782(5) . ?
U003 O00G 2.271(6) . ?
U003 N00M 2.536(7) . ?
O2 C2 1.354(9) . ?
O00A C00R 1.333(9) . ?
O00C C1 1.345(8) . ?
O00E C018 1.330(9) . ?
O00F C01J 1.342(8) . ?
O00G C014 1.334(10) . ?
N00H C01U 1.487(12) . ?
N00H C023 1.456(10) . ?
N00H C026 1.498(11) . ?
N3 C011 1.349(10) . ?
N3 C015 1.372(9) . ?
N4 C00S 1.380(9) . ?
N4 C00Y 1.336(10) . ?
N00K H00K 0.8800 . ?
N00K N00L 1.375(9) . ?
N00K C015 1.325(9) . ?
N00L C011 1.362(9) . ?
N00L C01O 1.445(9) . ?
N00M C013 1.310(10) . ?
N00M C01L 1.367(10) . ?
N00N H00N 1.0000 . ?
N00N C010 1.493(11) . ?
N00N C017 1.498(12) . ?
N00N C02F 1.496(10) . ?
C2 C012 1.402(11) . ?
C2 C016 1.405(11) . ?
N00P N00X 1.366(9) . ?
N00P C00Y 1.348(10) . ?
N00P C01W 1.426(10) . ?
C4 H4 0.9500 . ?
C4 C00R 1.401(11) . ?
C4 C01D 1.373(11) . ?
C00R C3 1.424(11) . ?
C00S N00X 1.346(10) . ?
C00S C01B 1.454(11) . ?
C1 C00Z 1.401(10) . ?
C1 C01R 1.403(10) . ?
N00U H00U 0.8800 . ?
N00U N2 1.356(9) . ?
N00U C01L 1.324(11) . ?
C3 C00Y 1.454(11) . ?
C3 C019 1.402(11) . ?
N2 C013 1.371(10) . ?
N2 C01V 1.437(11) . ?
N00X H00X 0.8800 . ?
C00Z H00Z 0.9500 . ?
C00Z C01C 1.370(11) . ?
C010 H01B 0.9900 . ?
C010 H01E 0.9900 . ?
C010 C01G 1.534(13) . ?
C011 C01R 1.448(11) . ?
C012 H012 0.9500 . ?
C012 C01Z 1.374(11) . ?
C013 C016 1.438(12) . ?
C014 C01T 1.410(12) . ?
C014 C021 1.396(12) . ?
C015 C01N 1.463(11) . ?
C016 C01M 1.405(11) . ?
C017 H01G 0.9900 . ?
C017 H01J 0.9900 . ?
C017 C02K 1.488(14) . ?
C018 C01B 1.408(11) . ?
C018 C01Q 1.385(11) . ?
C019 H019 0.9500 . ?
C019 C01P 1.404(13) . ?
C01A H01A 0.9500 . ?
C01A C01O 1.398(10) . ?
C01A C022 1.365(11) . ?
C01B C024 1.412(10) . ?
C01C H01C 0.9500 . ?
C01C C01K 1.387(11) . ?
C01D H01D 0.9500 . ?
C01D C01P 1.399(13) . ?
C01E H01R 0.9800 . ?
C01E H01U 0.9800 . ?
C01E H01V 0.9800 . ?
C01E C023 1.537(12) . ?
C01F H01F 0.9500 . ?
C01F C01Q 1.390(11) . ?
C01F C02A 1.331(13) . ?
C01G H01L 0.9800 . ?
C01G H01N 0.9800 . ?
C01G H01O 0.9800 . ?
C01H H01H 0.9500 . ?
C01H C01K 1.378(11) . ?
C01H C01R 1.399(11) . ?
C01I H01I 0.9500 . ?
C01I C020 1.377(11) . ?
C01I C022 1.402(12) . ?
C01J C01N 1.391(10) . ?
C01J C01Y 1.416(11) . ?
C01K H01K 0.9500 . ?
C01L C021 1.453(11) . ?
C01M H01M 0.9500 . ?
C01M C01X 1.393(13) . ?
C01N C028 1.407(10) . ?
C01O C01S 1.360(11) . ?
C01P H01P 0.9500 . ?
C01Q H01Q 0.9500 . ?
C01S H01S 0.9500 . ?
C01S C020 1.356(11) . ?
C01T H01T 0.9500 . ?
C01T C02I 1.365(14) . ?
C01U H01W 0.9900 . ?
C01U H01 0.9900 . ?
C01U C027 1.589(14) . ?
C01V C02D 1.366(13) . ?
C01V C02J 1.372(12) . ?
C01W C02H 1.375(12) . ?
C01W C02O 1.386(12) . ?
C01X H01X 0.9500 . ?
C01X C01Z 1.406(13) . ?
C01Y H01Y 0.9500 . ?
C01Y C029 1.374(11) . ?
C01Z H01Z 0.9500 . ?
C020 H020 0.9500 . ?
C021 C02E 1.385(12) . ?
C022 H022 0.9500 . ?
C023 H02X 0.9900 . ?
C023 H02Y 0.9900 . ?
C024 H024 0.9500 . ?
C024 C02A 1.367(13) . ?
C025 H02Z 0.9800 . ?
C025 H 0.9800 . ?
C025 HA 0.9800 . ?
C025 C026 1.517(12) . ?
C026 H02 0.9900 . ?
C026 HB 0.9900 . ?
C027 H1 0.9800 . ?
C027 HC 0.9800 . ?
C027 HD 0.9800 . ?
C028 H028 0.9500 . ?
C028 C02G 1.355(12) . ?
C029 H029 0.9500 . ?
C029 C02G 1.396(12) . ?
C02A H02A 0.9500 . ?
C02B H02B 0.9500 . ?
C02B C02D 1.379(12) . ?
C02B C02M 1.356(14) . ?
C02C H02C 0.9800 . ?
C02C H02F 0.9800 . ?
C02C H02K 0.9800 . ?
C02C C02F 1.527(12) . ?
C02D H02D 0.9500 . ?
C02E H02E 0.9500 . ?
C02E C02N 1.368(13) . ?
C02F H02S 0.9900 . ?
C02F H02T 0.9900 . ?
C02G H02G 0.9500 . ?
C02H H02H 0.9500 . ?
C02H C02Q 1.389(13) . ?
C02I H02I 0.9500 . ?
C02I C02N 1.374(14) . ?
C02J H02J 0.9500 . ?
C02J C02L 1.359(13) . ?
C02K H02U 0.9800 . ?
C02K H02V 0.9800 . ?
C02K H02W 0.9800 . ?
C02L H02L 0.9500 . ?
C02L C02M 1.364(15) . ?
C02M H02M 0.9500 . ?
C02N H02N 0.9500 . ?
C02O H02O 0.9500 . ?
C02O C02P 1.404(15) . ?
C02P H02P 0.9500 . ?
C02P C02R 1.347(16) . ?
C02Q H02Q 0.9500 . ?
C02Q C02R 1.325(14) . ?
C02R H02R 0.9500 . ?

loop_
_geom_torsion_atom_site_label_1
_geom_torsion_atom_site_label_2
_geom_torsion_atom_site_label_3
_geom_torsion_atom_site_label_4
_geom_torsion
_geom_torsion_site_symmetry_1
_geom_torsion_site_symmetry_2
_geom_torsion_site_symmetry_3
_geom_torsion_site_symmetry_4
_geom_torsion_publ_flag
U001 O00A C00R C4 -28.8(10) . . . . ?
U001 O00A C00R C3 150.4(5) . . . . ?
U001 O00C C1 C00Z 125.3(6) . . . . ?
U001 O00C C1 C01R -56.4(9) . . . . ?
U001 O00F C01J C01N -60.1(8) . . . . ?
U001 O00F C01J C01Y 119.0(6) . . . . ?
U001 N3 C011 N00L 150.2(5) . . . . ?
U001 N3 C011 C01R -31.0(10) . . . . ?
U001 N3 C015 N00K -153.8(5) . . . . ?
U001 N3 C015 C01N 19.3(9) . . . . ?
U002 O2 C2 C012 -30.7(10) . . . . ?
U002 O2 C2 C016 146.9(6) . . . . ?
U002 O00A C00R C4 125.0(6) . . . . ?
U002 O00A C00R C3 -55.9(9) . . . . ?
U002 O00E C018 C01B -60.9(9) . . . . ?
U002 O00E C018 C01Q 120.2(7) . . . . ?
U002 N4 C00S N00X -154.9(5) . . . . ?
U002 N4 C00S C01B 20.6(10) . . . . ?
U002 N4 C00Y N00P 154.4(5) . . . . ?
U002 N4 C00Y C3 -30.5(10) . . . . ?
U003 O2 C2 C012 123.5(7) . . . . ?
U003 O2 C2 C016 -58.8(9) . . . . ?
U003 O00C C1 C00Z -38.0(9) . . . . ?
U003 O00C C1 C01R 140.3(6) . . . . ?
U003 O00G C014 C01T 126.6(8) . . . . ?
U003 O00G C014 C021 -51.6(11) . . . . ?
U003 N00M C013 N2 158.7(5) . . . . ?
U003 N00M C013 C016 -26.1(12) . . . . ?
U003 N00M C01L N00U -161.1(6) . . . . ?
U003 N00M C01L C021 17.6(12) . . . . ?
O2 C2 C012 C01Z -179.3(8) . . . . ?
O2 C2 C016 C013 1.8(12) . . . . ?
O2 C2 C016 C01M 178.9(7) . . . . ?
O00A C00R C3 C00Y -0.8(11) . . . . ?
O00A C00R C3 C019 176.0(7) . . . . ?
O00C C1 C00Z C01C 179.9(7) . . . . ?
O00C C1 C01R C011 4.8(11) . . . . ?
O00C C1 C01R C01H -177.8(7) . . . . ?
O00E C018 C01B C00S 6.7(11) . . . . ?
O00E C018 C01B C024 -174.0(7) . . . . ?
O00E C018 C01Q C01F 176.3(7) . . . . ?
O00F C01J C01N C015 0.2(11) . . . . ?
O00F C01J C01N C028 176.6(6) . . . . ?
O00F C01J C01Y C029 -177.0(8) . . . . ?
O00G C014 C01T C02I 178.9(9) . . . . ?
O00G C014 C021 C01L -6.1(14) . . . . ?
O00G C014 C021 C02E 179.7(8) . . . . ?
N3 C011 C01R C1 37.9(11) . . . . ?
N3 C011 C01R C01H -139.4(8) . . . . ?
N3 C015 C01N C01J 18.4(11) . . . . ?
N3 C015 C01N C028 -157.9(7) . . . . ?
N4 C00S N00X N00P -2.0(8) . . . . ?
N4 C00S C01B C018 8.3(12) . . . . ?
N4 C00S C01B C024 -171.1(7) . . . . ?
N00K N00L C011 N3 1.7(8) . . . . ?
N00K N00L C011 C01R -177.1(7) . . . . ?
N00K N00L C01O C01A 51.3(9) . . . . ?
N00K N00L C01O C01S -122.7(8) . . . . ?
N00K C015 C01N C01J -169.2(7) . . . . ?
N00K C015 C01N C028 14.5(11) . . . . ?
N00L N00K C015 N3 -0.7(8) . . . . ?
N00L N00K C015 C01N -173.9(6) . . . . ?
N00L C011 C01R C1 -143.4(8) . . . . ?
N00L C011 C01R C01H 39.2(13) . . . . ?
N00L C01O C01S C020 176.5(8) . . . . ?
N00M C013 C016 C2 42.4(13) . . . . ?
N00M C013 C016 C01M -134.7(9) . . . . ?
N00M C01L C021 C014 19.1(14) . . . . ?
N00M C01L C021 C02E -166.9(9) . . . . ?
C2 C012 C01Z C01X -0.2(14) . . . . ?
C2 C016 C01M C01X 1.0(13) . . . . ?
N00P C01W C02H C02Q -177.8(9) . . . . ?
N00P C01W C02O C02P -179.5(11) . . . . ?
C4 C00R C3 C00Y 178.4(7) . . . . ?
C4 C00R C3 C019 -4.8(11) . . . . ?
C4 C01D C01P C019 -1.6(15) . . . . ?
C00R C4 C01D C01P -0.5(13) . . . . ?
C00R C3 C00Y N4 46.1(11) . . . . ?
C00R C3 C00Y N00P -139.8(8) . . . . ?
C00R C3 C019 C01P 2.8(13) . . . . ?
C00S N4 C00Y N00P -0.4(8) . . . . ?
C00S N4 C00Y C3 174.7(7) . . . . ?
C00S C01B C024 C02A 176.8(8) . . . . ?
C1 C00Z C01C C01K -2.7(13) . . . . ?
N00U N2 C013 N00M -0.3(10) . . . . ?
N00U N2 C013 C016 -175.5(8) . . . . ?
N00U N2 C01V C02D -129.2(9) . . . . ?
N00U N2 C01V C02J 47.6(12) . . . . ?
N00U C01L C021 C014 -162.4(9) . . . . ?
N00U C01L C021 C02E 11.6(14) . . . . ?
C3 C019 C01P C01D 0.4(14) . . . . ?
N2 N00U C01L N00M 1.2(10) . . . . ?
N2 N00U C01L C021 -177.5(8) . . . . ?
N2 C013 C016 C2 -143.1(8) . . . . ?
N2 C013 C016 C01M 39.8(13) . . . . ?
N2 C01V C02D C02B 178.4(8) . . . . ?
N2 C01V C02J C02L -179.0(10) . . . . ?
N00X N00P C00Y N4 -0.9(8) . . . . ?
N00X N00P C00Y C3 -175.7(7) . . . . ?
N00X N00P C01W C02H -140.6(9) . . . . ?
N00X N00P C01W C02O 34.3(12) . . . . ?
N00X C00S C01B C018 -176.8(7) . . . . ?
N00X C00S C01B C024 3.9(11) . . . . ?
C00Y N4 C00S N00X 1.5(8) . . . . ?
C00Y N4 C00S C01B 176.9(7) . . . . ?
C00Y N00P N00X C00S 1.8(8) . . . . ?
C00Y N00P C01W C02H 27.0(14) . . . . ?
C00Y N00P C01W C02O -158.1(10) . . . . ?
C00Y C3 C019 C01P 179.6(8) . . . . ?
C00Z C1 C01R C011 -176.9(7) . . . . ?
C00Z C1 C01R C01H 0.5(11) . . . . ?
C00Z C01C C01K C01H 1.7(13) . . . . ?
C010 N00N C017 C02K 177.1(8) . . . . ?
C010 N00N C02F C02C 60.4(11) . . . . ?
C011 N3 C015 N00K 1.8(8) . . . . ?
C011 N3 C015 C01N 174.8(7) . . . . ?
C011 N00L C01O C01A -142.0(8) . . . . ?
C011 N00L C01O C01S 44.0(11) . . . . ?
C012 C2 C016 C013 179.5(8) . . . . ?
C012 C2 C016 C01M -3.3(12) . . . . ?
C013 N00M C01L N00U -1.3(10) . . . . ?
C013 N00M C01L C021 177.3(8) . . . . ?
C013 N2 C01V C02D 43.7(14) . . . . ?
C013 N2 C01V C02J -139.5(10) . . . . ?
C013 C016 C01M C01X 178.1(8) . . . . ?
C014 C01T C02I C02N 3.2(17) . . . . ?
C014 C021 C02E C02N -0.5(15) . . . . ?
C015 N3 C011 N00L -2.0(8) . . . . ?
C015 N3 C011 C01R 176.8(7) . . . . ?
C015 N00K N00L C011 -0.6(8) . . . . ?
C015 N00K N00L C01O 168.7(6) . . . . ?
C015 C01N C028 C02G 177.4(8) . . . . ?
C016 C2 C012 C01Z 3.0(13) . . . . ?
C016 C01M C01X C01Z 1.8(14) . . . . ?
C017 N00N C010 C01G 176.4(7) . . . . ?
C017 N00N C02F C02C -66.4(12) . . . . ?
C018 C01B C024 C02A -2.6(12) . . . . ?
C019 C3 C00Y N4 -130.8(8) . . . . ?
C019 C3 C00Y N00P 43.4(12) . . . . ?
C01A C01O C01S C020 2.6(13) . . . . ?
C01B C00S N00X N00P -177.6(7) . . . . ?
C01B C018 C01Q C01F -2.7(11) . . . . ?
C01B C024 C02A C01F -2.3(13) . . . . ?
C01D C4 C00R O00A -177.2(7) . . . . ?
C01D C4 C00R C3 3.6(12) . . . . ?
C01J C01N C028 C02G 0.9(12) . . . . ?
C01J C01Y C029 C02G 0.0(14) . . . . ?
C01K C01H C01R C1 -1.4(13) . . . . ?
C01K C01H C01R C011 175.9(8) . . . . ?
C01L N00M C013 N2 0.9(9) . . . . ?
C01L N00M C013 C016 176.2(8) . . . . ?
C01L N00U N2 C013 -0.6(9) . . . . ?
C01L N00U N2 C01V 173.9(8) . . . . ?
C01L C021 C02E C02N -174.6(10) . . . . ?
C01M C01X C01Z C012 -2.2(14) . . . . ?
C01N C01J C01Y C029 2.1(12) . . . . ?
C01N C028 C02G C029 1.3(14) . . . . ?
C01O N00L C011 N3 -166.0(7) . . . . ?
C01O N00L C011 C01R 15.2(13) . . . . ?
C01O C01A C022 C01I -0.2(12) . . . . ?
C01O C01S C020 C01I -1.5(14) . . . . ?
C01Q C018 C01B C00S -174.4(7) . . . . ?
C01Q C018 C01B C024 4.9(11) . . . . ?
C01Q C01F C02A C024 4.8(14) . . . . ?
C01R C1 C00Z C01C 1.5(12) . . . . ?
C01R C01H C01K C01C 0.4(14) . . . . ?
C01T C014 C021 C01L 175.7(8) . . . . ?
C01T C014 C021 C02E 1.5(14) . . . . ?
C01T C02I C02N C02E -2.1(18) . . . . ?
C01U N00H C023 C01E -179.2(7) . . . . ?
C01U N00H C026 C025 -56.4(11) . . . . ?
C01V N2 C013 N00M -173.8(8) . . . . ?
C01V N2 C013 C016 11.0(15) . . . . ?
C01V C02J C02L C02M 2.2(18) . . . . ?
C01W N00P N00X C00S 171.8(7) . . . . ?
C01W N00P C00Y N4 -169.3(8) . . . . ?
C01W N00P C00Y C3 15.8(13) . . . . ?
C01W C02H C02Q C02R -3.7(19) . . . . ?
C01W C02O C02P C02R -2(2) . . . . ?
C01Y C01J C01N C015 -178.9(7) . . . . ?
C01Y C01J C01N C028 -2.5(11) . . . . ?
C01Y C029 C02G C028 -1.7(14) . . . . ?
C020 C01I C022 C01A 1.2(13) . . . . ?
C021 C014 C01T C02I -2.9(15) . . . . ?
C021 C02E C02N C02I 0.8(17) . . . . ?
C022 C01A C01O N00L -175.7(7) . . . . ?
C022 C01A C01O C01S -1.7(12) . . . . ?
C022 C01I C020 C01S -0.4(14) . . . . ?
C023 N00H C01U C027 -53.9(9) . . . . ?
C023 N00H C026 C025 177.5(8) . . . . ?
C026 N00H C01U C027 -179.2(7) . . . . ?
C026 N00H C023 C01E -56.0(10) . . . . ?
C02A C01F C01Q C018 -2.2(13) . . . . ?
C02D C01V C02J C02L -2.3(16) . . . . ?
C02D C02B C02M C02L 0.6(18) . . . . ?
C02F N00N C010 C01G 47.3(10) . . . . ?
C02F N00N C017 C02K -54.3(11) . . . . ?
C02H C01W C02O C02P -4.6(18) . . . . ?
C02H C02Q C02R C02P -3(2) . . . . ?
C02J C01V C02D C02B 1.6(15) . . . . ?
C02J C02L C02M C02B -1.4(19) . . . . ?
C02M C02B C02D C01V -0.7(16) . . . . ?
C02O C01W C02H C02Q 7.3(17) . . . . ?
C02O C02P C02R C02Q 5(2) . . . . ?

loop_
_smtbx_masks_void_nr
_smtbx_masks_void_average_x
_smtbx_masks_void_average_y
_smtbx_masks_void_average_z
_smtbx_masks_void_volume
_smtbx_masks_void_count_electrons
_smtbx_masks_void_content
1 0.000 0.000 0.000 686.9 180.3 ?
2 0.000 0.500 0.500 686.9 180.3 ?
